data_4131663
loop_
_publ_author_name
'Espinosa-Jalapa, Noel Angel'
'Kumar, Amit'
'Leitus, Gregory'
'Diskin-Posner, Yael'
'Milstein, David'

_publ_section_title
;
 Synthesis of Cyclic Imides by Acceptorless Dehydrogenative Coupling of
 Diols and Amines Catalyzed by a Manganese Pincer Complex.
;
_journal_issue 34
_journal_name_full 'Journal of the American Chemical Society'
_journal_page_first 11722
_journal_page_last 11725
_journal_paper_doi 10.1021/jacs.7b08341
_journal_volume 139
_journal_year 2017
_chemical_formula_moiety 'C21 H34 Mn N2 O2 P'
_chemical_formula_sum 'C21 H34 Mn N2 O2 P'
_chemical_formula_weight 432.41
_space_group_crystal_system monoclinic
_space_group_IT_number 9
_space_group_name_Hall 'C -2yc'
_space_group_name_H-M_alt 'C 1 c 1'
_atom_sites_solution_hydrogens geom
_audit_creation_method SHELXL-2014/7
_cell_angle_alpha 90
_cell_angle_beta 96.228(3)
_cell_angle_gamma 90
_cell_formula_units_Z 4
_cell_length_a 14.1304(15)
_cell_length_b 14.4105(14)
_cell_length_c 11.1726(12)
_cell_measurement_reflns_used 14434
_cell_measurement_temperature 100(2)
_cell_measurement_theta_max 27.4
_cell_measurement_theta_min 2.63
_cell_volume 2261.6(4)
_computing_cell_refinement 'Software Bruker KappaApex CCD'
_computing_data_collection 'Software Bruker KappaApex CCD'
_computing_data_reduction 'Software Bruker KappaApex CCD'
_computing_structure_refinement 'SHELXL-2014/7 (Sheldrick, 2014)'
_computing_structure_solution 'Software Bruker KappaApex CCD'
_diffrn_ambient_temperature 100(2)
_diffrn_measured_fraction_theta_full 0.998
_diffrn_measured_fraction_theta_max 0.996
_diffrn_measurement_device_type 'Bruker KappaApex CCD'
_diffrn_measurement_method 'phi and omega scans'
_diffrn_radiation_type MoK\a
_diffrn_radiation_wavelength 0.71073
_diffrn_reflns_av_R_equivalents 0.0386
_diffrn_reflns_av_unetI/netI 0.0631
_diffrn_reflns_Laue_measured_fraction_full 0.998
_diffrn_reflns_Laue_measured_fraction_max 0.996
_diffrn_reflns_limit_h_max 18
_diffrn_reflns_limit_h_min -10
_diffrn_reflns_limit_k_max 18
_diffrn_reflns_limit_k_min -18
_diffrn_reflns_limit_l_max 14
_diffrn_reflns_limit_l_min -13
_diffrn_reflns_number 6871
_diffrn_reflns_point_group_measured_fraction_full 0.706
_diffrn_reflns_point_group_measured_fraction_max 0.690
_diffrn_reflns_theta_full 26.000
_diffrn_reflns_theta_max 27.103
_diffrn_reflns_theta_min 2.624
_exptl_absorpt_coefficient_mu 0.672
_exptl_absorpt_correction_T_max 0.973
_exptl_absorpt_correction_T_min 0.871
_exptl_absorpt_correction_type multi-scan
_exptl_absorpt_process_details 'Bruker KappaApex CCD'
_exptl_crystal_colour black
_exptl_crystal_density_diffrn 1.270
_exptl_crystal_description prism
_exptl_crystal_F_000 920
_exptl_crystal_size_max 0.180
_exptl_crystal_size_mid 0.140
_exptl_crystal_size_min 0.060
_refine_diff_density_max 0.512
_refine_diff_density_min -0.255
_refine_diff_density_rms 0.061
_refine_ls_abs_structure_details
;
 Flack x determined using 754 quotients [(I+)-(I-)]/[(I+)+(I-)]
 (Parsons, Flack and Wagner, Acta Cryst. B69 (2013) 249-259).
;
_refine_ls_abs_structure_Flack 0.031(17)
_refine_ls_extinction_method none
_refine_ls_goodness_of_fit_ref 1.012
_refine_ls_hydrogen_treatment constr
_refine_ls_matrix_type full
_refine_ls_number_parameters 252
_refine_ls_number_reflns 3443
_refine_ls_number_restraints 2
_refine_ls_restrained_S_all 1.011
_refine_ls_R_factor_all 0.0469
_refine_ls_R_factor_gt 0.0367
_refine_ls_shift/su_max 0.000
_refine_ls_shift/su_mean 0.000
_refine_ls_structure_factor_coef Fsqd
_refine_ls_weighting_details 'w=1/[\s^2^(Fo^2^)+(0.0299P)^2^] where P=(Fo^2^+2Fc^2^)/3'
_refine_ls_weighting_scheme calc
_refine_ls_wR_factor_gt 0.0732
_refine_ls_wR_factor_ref 0.0777
_reflns_Friedel_coverage 0.384
_reflns_Friedel_fraction_full 0.412
_reflns_Friedel_fraction_max 0.384
_reflns_number_gt 2961
_reflns_number_total 3443
_reflns_threshold_expression 'I > 2\s(I)'
_cod_data_source_file ja7b08341_si_002.cif
_cod_data_source_block complex6
_cod_original_sg_symbol_H-M 'C c'
_cod_database_code 4131663
_shelx_shelxl_version_number 2014/7
_shelx_space_group_comment
;
The symmetry employed for this shelxl refinement is uniquely defined
by the following loop, which should always be used as a source of
symmetry information in preference to the above space-group names.
They are only intended as comments.
;
_shelx_estimated_absorpt_t_min 0.889
_shelx_estimated_absorpt_t_max 0.961

loop_
_space_group_symop_operation_xyz
'x, y, z'
'x, -y, z+1/2'
'x+1/2, y+1/2, z'
'x+1/2, -y+1/2, z+1/2'

loop_
_atom_site_label
_atom_site_type_symbol
_atom_site_fract_x
_atom_site_fract_y
_atom_site_fract_z
_atom_site_U_iso_or_equiv
_atom_site_adp_type
_atom_site_occupancy
_atom_site_site_symmetry_order
_atom_site_calc_flag
_atom_site_refinement_flags_posn
_atom_site_refinement_flags_adp
Mn1 Mn -0.00422(3) 0.21299(4) 0.23203(4) 0.01676(16) Uani 1 1 d . .
P1 P 0.03474(7) 0.28575(8) 0.06008(9) 0.0167(2) Uani 1 1 d . .
O1 O -0.1170(3) 0.3636(2) 0.3228(3) 0.0400(9) Uani 1 1 d . .
O2 O -0.1881(2) 0.1356(2) 0.1412(3) 0.0356(8) Uani 1 1 d . .
N1 N 0.0971(2) 0.1274(2) 0.1943(3) 0.0166(7) Uani 1 1 d . .
N2 N 0.0151(2) 0.1380(2) 0.3946(3) 0.0168(7) Uani 1 1 d . .
C1 C 0.0439(3) 0.0433(3) 0.3577(4) 0.0198(9) Uani 1 1 d . .
H1A H -0.0127 0.0087 0.3216 0.024 Uiso 1 1 calc R U
H1B H 0.0725 0.0084 0.4289 0.024 Uiso 1 1 calc R U
C2 C 0.1147(3) 0.0525(3) 0.2677(4) 0.0178(9) Uani 1 1 d . .
C3 C 0.1860(3) -0.0090(3) 0.2575(4) 0.0225(10) Uani 1 1 d . .
H3 H 0.1958 -0.0605 0.3105 0.027 Uiso 1 1 calc R U
C4 C 0.2458(3) 0.0062(3) 0.1649(4) 0.0243(10) Uani 1 1 d . .
H4 H 0.2975 -0.0346 0.1567 0.029 Uiso 1 1 calc R U
C5 C 0.2294(3) 0.0780(3) 0.0889(4) 0.0235(10) Uani 1 1 d . .
H5 H 0.2703 0.0876 0.0279 0.028 Uiso 1 1 calc R U
C6 C 0.1510(3) 0.1409(3) 0.0975(4) 0.0200(9) Uani 1 1 d . .
C7 C 0.1278(3) 0.2127(3) 0.0201(4) 0.0201(10) Uani 1 1 d . .
H7 H 0.1590 0.2230 -0.0498 0.024 Uiso 1 1 calc R U
C8 C -0.0719(3) 0.1304(3) 0.4594(4) 0.0216(9) Uani 1 1 d . .
H8A H -0.1234 0.1022 0.4041 0.026 Uiso 1 1 calc R U
H8B H -0.0926 0.1938 0.4786 0.026 Uiso 1 1 calc R U
C9 C -0.0604(3) 0.0737(3) 0.5759(4) 0.0291(11) Uani 1 1 d . .
H9A H -0.0448 0.0093 0.5576 0.044 Uiso 1 1 calc R U
H9B H -0.1199 0.0752 0.6133 0.044 Uiso 1 1 calc R U
H9C H -0.0090 0.1002 0.6314 0.044 Uiso 1 1 calc R U
C10 C 0.0976(3) 0.1781(3) 0.4744(4) 0.0225(10) Uani 1 1 d . .
H10A H 0.1518 0.1858 0.4261 0.027 Uiso 1 1 calc R U
H10B H 0.1171 0.1329 0.5391 0.027 Uiso 1 1 calc R U
C11 C 0.0786(3) 0.2702(3) 0.5317(4) 0.0303(11) Uani 1 1 d . .
H11A H 0.0551 0.3147 0.4690 0.045 Uiso 1 1 calc R U
H11B H 0.1376 0.2937 0.5753 0.045 Uiso 1 1 calc R U
H11C H 0.0306 0.2620 0.5879 0.045 Uiso 1 1 calc R U
C12 C -0.0550(3) 0.2958(3) -0.0762(4) 0.0216(10) Uani 1 1 d . .
C13 C -0.0766(3) 0.1966(3) -0.1207(4) 0.0316(11) Uani 1 1 d . .
H13A H -0.1002 0.1601 -0.0562 0.047 Uiso 1 1 calc R U
H13B H -0.0183 0.1682 -0.1441 0.047 Uiso 1 1 calc R U
H13C H -0.1251 0.1982 -0.1904 0.047 Uiso 1 1 calc R U
C14 C -0.0179(3) 0.3506(3) -0.1786(4) 0.0280(10) Uani 1 1 d . .
H14A H -0.0629 0.3448 -0.2514 0.042 Uiso 1 1 calc R U
H14B H 0.0442 0.3259 -0.1943 0.042 Uiso 1 1 calc R U
H14C H -0.0113 0.4161 -0.1557 0.042 Uiso 1 1 calc R U
C15 C -0.1466(3) 0.3403(3) -0.0450(4) 0.0300(11) Uani 1 1 d . .
H15A H -0.1343 0.4049 -0.0211 0.045 Uiso 1 1 calc R U
H15B H -0.1703 0.3063 0.0217 0.045 Uiso 1 1 calc R U
H15C H -0.1944 0.3382 -0.1154 0.045 Uiso 1 1 calc R U
C16 C 0.0963(3) 0.4002(3) 0.0949(4) 0.0248(10) Uani 1 1 d . .
C17 C 0.1669(3) 0.4278(3) 0.0045(5) 0.0331(12) Uani 1 1 d . .
H17A H 0.1316 0.4405 -0.0743 0.050 Uiso 1 1 calc R U
H17B H 0.2118 0.3769 -0.0031 0.050 Uiso 1 1 calc R U
H17C H 0.2019 0.4835 0.0335 0.050 Uiso 1 1 calc R U
C18 C 0.0264(4) 0.4792(3) 0.1068(5) 0.0321(11) Uani 1 1 d . .
H18A H 0.0611 0.5342 0.1388 0.048 Uiso 1 1 calc R U
H18B H -0.0198 0.4607 0.1617 0.048 Uiso 1 1 calc R U
H18C H -0.0072 0.4935 0.0276 0.048 Uiso 1 1 calc R U
C19 C 0.1544(4) 0.3838(3) 0.2173(4) 0.0355(12) Uani 1 1 d . .
H19A H 0.1954 0.4376 0.2379 0.053 Uiso 1 1 calc R U
H19B H 0.1939 0.3283 0.2129 0.053 Uiso 1 1 calc R U
H19C H 0.1111 0.3752 0.2792 0.053 Uiso 1 1 calc R U
C20 C -0.0714(3) 0.3045(3) 0.2848(4) 0.0235(11) Uani 1 1 d . .
C21 C -0.1133(3) 0.1673(3) 0.1750(4) 0.0243(10) Uani 1 1 d . .

loop_
_atom_site_aniso_label
_atom_site_aniso_U_11
_atom_site_aniso_U_22
_atom_site_aniso_U_33
_atom_site_aniso_U_23
_atom_site_aniso_U_13
_atom_site_aniso_U_12
Mn1 0.0158(3) 0.0189(3) 0.0159(3) 0.0021(3) 0.0030(2) 0.0048(3)
P1 0.0177(5) 0.0181(6) 0.0148(6) 0.0006(5) 0.0036(5) 0.0030(5)
O1 0.047(2) 0.043(2) 0.033(2) 0.0083(18) 0.0168(18) 0.0273(18)
O2 0.0218(17) 0.043(2) 0.040(2) 0.0069(17) -0.0041(16) -0.0060(15)
N1 0.0162(16) 0.0195(18) 0.0143(18) -0.0006(15) 0.0020(14) 0.0024(14)
N2 0.0170(16) 0.0180(18) 0.0158(19) -0.0013(16) 0.0029(14) 0.0039(14)
C1 0.025(2) 0.014(2) 0.019(2) 0.0034(18) -0.0044(17) 0.0015(17)
C2 0.021(2) 0.016(2) 0.015(2) -0.0019(18) -0.0030(17) 0.0026(16)
C3 0.028(2) 0.018(2) 0.021(2) -0.0018(19) -0.0020(19) 0.0061(18)
C4 0.025(2) 0.027(2) 0.020(3) -0.007(2) -0.0033(19) 0.0127(19)
C5 0.021(2) 0.029(2) 0.021(2) -0.006(2) 0.0030(18) 0.0082(18)
C6 0.019(2) 0.021(2) 0.020(2) -0.0066(19) 0.0031(18) 0.0006(17)
C7 0.018(2) 0.025(2) 0.019(2) 0.000(2) 0.0077(18) 0.0022(17)
C8 0.019(2) 0.029(2) 0.017(2) 0.004(2) 0.0074(18) 0.0026(18)
C9 0.029(2) 0.037(3) 0.023(3) 0.009(2) 0.006(2) 0.003(2)
C10 0.018(2) 0.028(2) 0.022(2) -0.003(2) 0.0010(19) 0.0013(18)
C11 0.034(3) 0.033(3) 0.024(3) -0.010(2) 0.001(2) 0.003(2)
C12 0.025(2) 0.024(2) 0.016(2) -0.0035(19) 0.0023(18) 0.0033(18)
C13 0.036(3) 0.037(3) 0.021(3) -0.009(2) -0.003(2) -0.001(2)
C14 0.031(2) 0.039(3) 0.014(2) 0.004(2) 0.004(2) 0.007(2)
C15 0.025(2) 0.040(3) 0.025(3) 0.008(2) 0.002(2) 0.013(2)
C16 0.029(2) 0.022(2) 0.025(3) -0.005(2) 0.012(2) -0.0055(19)
C17 0.037(3) 0.033(3) 0.031(3) -0.002(2) 0.009(2) -0.015(2)
C18 0.045(3) 0.017(2) 0.035(3) 0.001(2) 0.009(2) -0.002(2)
C19 0.035(3) 0.039(3) 0.032(3) -0.006(2) 0.002(2) -0.010(2)
C20 0.027(3) 0.030(3) 0.015(2) 0.008(2) 0.008(2) 0.009(2)
C21 0.026(2) 0.024(2) 0.023(3) 0.006(2) 0.004(2) 0.0030(19)

loop_
_atom_type_symbol
_atom_type_description
_atom_type_scat_dispersion_real
_atom_type_scat_dispersion_imag
_atom_type_scat_source
C C 0.0033 0.0016 'International Tables Vol C Tables 4.2.6.8 and 6.1.1.4'
H H 0.0000 0.0000 'International Tables Vol C Tables 4.2.6.8 and 6.1.1.4'
N N 0.0061 0.0033 'International Tables Vol C Tables 4.2.6.8 and 6.1.1.4'
O O 0.0106 0.0060 'International Tables Vol C Tables 4.2.6.8 and 6.1.1.4'
P P 0.1023 0.0942 'International Tables Vol C Tables 4.2.6.8 and 6.1.1.4'
Mn Mn 0.3368 0.7283 'International Tables Vol C Tables 4.2.6.8 and 6.1.1.4'

loop_
_geom_angle_atom_site_label_1
_geom_angle_atom_site_label_2
_geom_angle_atom_site_label_3
_geom_angle
C21 Mn1 C20 85.3(2)
C21 Mn1 N1 108.77(17)
C20 Mn1 N1 165.94(19)
C21 Mn1 N2 98.58(17)
C20 Mn1 N2 96.88(17)
N1 Mn1 N2 80.44(13)
C21 Mn1 P1 98.61(15)
C20 Mn1 P1 97.12(15)
N1 Mn1 P1 82.05(10)
N2 Mn1 P1 158.61(9)
C7 P1 C12 107.1(2)
C7 P1 C16 103.4(2)
C12 P1 C16 110.9(2)
C7 P1 Mn1 100.94(15)
C12 P1 Mn1 120.56(14)
C16 P1 Mn1 111.83(15)
C2 N1 C6 119.7(3)
C2 N1 Mn1 117.2(3)
C6 N1 Mn1 123.2(3)
C1 N2 C8 109.2(3)
C1 N2 C10 107.4(3)
C8 N2 C10 111.5(3)
C1 N2 Mn1 104.1(2)
C8 N2 Mn1 114.7(2)
C10 N2 Mn1 109.5(2)
N2 C1 C2 109.0(3)
N2 C1 H1A 109.9
C2 C1 H1A 109.9
N2 C1 H1B 109.9
C2 C1 H1B 109.9
H1A C1 H1B 108.3
C3 C2 N1 123.8(4)
C3 C2 C1 123.6(4)
N1 C2 C1 112.5(3)
C2 C3 C4 117.8(4)
C2 C3 H3 121.1
C4 C3 H3 121.1
C5 C4 C3 120.2(4)
C5 C4 H4 119.9
C3 C4 H4 119.9
C4 C5 C6 121.5(4)
C4 C5 H5 119.2
C6 C5 H5 119.2
C7 C6 N1 118.7(4)
C7 C6 C5 124.5(4)
N1 C6 C5 116.8(4)
C6 C7 P1 115.0(3)
C6 C7 H7 122.5
P1 C7 H7 122.5
N2 C8 C9 115.6(3)
N2 C8 H8A 108.4
C9 C8 H8A 108.4
N2 C8 H8B 108.4
C9 C8 H8B 108.4
H8A C8 H8B 107.4
C8 C9 H9A 109.5
C8 C9 H9B 109.5
H9A C9 H9B 109.5
C8 C9 H9C 109.5
H9A C9 H9C 109.5
H9B C9 H9C 109.5
N2 C10 C11 115.3(3)
N2 C10 H10A 108.5
C11 C10 H10A 108.5
N2 C10 H10B 108.5
C11 C10 H10B 108.5
H10A C10 H10B 107.5
C10 C11 H11A 109.5
C10 C11 H11B 109.5
H11A C11 H11B 109.5
C10 C11 H11C 109.5
H11A C11 H11C 109.5
H11B C11 H11C 109.5
C15 C12 C14 108.9(4)
C15 C12 C13 108.9(4)
C14 C12 C13 108.1(4)
C15 C12 P1 111.3(3)
C14 C12 P1 112.9(3)
C13 C12 P1 106.5(3)
C12 C13 H13A 109.5
C12 C13 H13B 109.5
H13A C13 H13B 109.5
C12 C13 H13C 109.5
H13A C13 H13C 109.5
H13B C13 H13C 109.5
C12 C14 H14A 109.5
C12 C14 H14B 109.5
H14A C14 H14B 109.5
C12 C14 H14C 109.5
H14A C14 H14C 109.5
H14B C14 H14C 109.5
C12 C15 H15A 109.5
C12 C15 H15B 109.5
H15A C15 H15B 109.5
C12 C15 H15C 109.5
H15A C15 H15C 109.5
H15B C15 H15C 109.5
C18 C16 C19 109.1(4)
C18 C16 C17 109.6(4)
C19 C16 C17 107.5(4)
C18 C16 P1 112.5(3)
C19 C16 P1 103.9(3)
C17 C16 P1 113.9(3)
C16 C17 H17A 109.5
C16 C17 H17B 109.5
H17A C17 H17B 109.5
C16 C17 H17C 109.5
H17A C17 H17C 109.5
H17B C17 H17C 109.5
C16 C18 H18A 109.5
C16 C18 H18B 109.5
H18A C18 H18B 109.5
C16 C18 H18C 109.5
H18A C18 H18C 109.5
H18B C18 H18C 109.5
C16 C19 H19A 109.5
C16 C19 H19B 109.5
H19A C19 H19B 109.5
C16 C19 H19C 109.5
H19A C19 H19C 109.5
H19B C19 H19C 109.5
O1 C20 Mn1 177.8(4)
O2 C21 Mn1 177.2(4)

loop_
_geom_bond_atom_site_label_1
_geom_bond_atom_site_label_2
_geom_bond_distance
Mn1 C21 1.733(5)
Mn1 C20 1.764(4)
Mn1 N1 1.969(3)
Mn1 N2 2.106(3)
Mn1 P1 2.3071(11)
P1 C7 1.778(4)
P1 C12 1.879(5)
P1 C16 1.885(4)
O1 C20 1.173(5)
O2 C21 1.175(5)
N1 C2 1.362(5)
N1 C6 1.402(5)
N2 C1 1.495(5)
N2 C8 1.497(5)
N2 C10 1.503(5)
C1 C2 1.499(6)
C1 H1A 0.9900
C1 H1B 0.9900
C2 C3 1.357(5)
C3 C4 1.422(6)
C3 H3 0.9500
C4 C5 1.343(6)
C4 H4 0.9500
C5 C6 1.442(5)
C5 H5 0.9500
C6 C7 1.366(6)
C7 H7 0.9500
C8 C9 1.531(6)
C8 H8A 0.9900
C8 H8B 0.9900
C9 H9A 0.9800
C9 H9B 0.9800
C9 H9C 0.9800
C10 C11 1.510(6)
C10 H10A 0.9900
C10 H10B 0.9900
C11 H11A 0.9800
C11 H11B 0.9800
C11 H11C 0.9800
C12 C15 1.518(6)
C12 C14 1.530(6)
C12 C13 1.533(6)
C13 H13A 0.9800
C13 H13B 0.9800
C13 H13C 0.9800
C14 H14A 0.9800
C14 H14B 0.9800
C14 H14C 0.9800
C15 H15A 0.9800
C15 H15B 0.9800
C15 H15C 0.9800
C16 C18 1.522(6)
C16 C19 1.535(7)
C16 C17 1.547(6)
C17 H17A 0.9800
C17 H17B 0.9800
C17 H17C 0.9800
C18 H18A 0.9800
C18 H18B 0.9800
C18 H18C 0.9800
C19 H19A 0.9800
C19 H19B 0.9800
C19 H19C 0.9800

loop_
_geom_torsion_atom_site_label_1
_geom_torsion_atom_site_label_2
_geom_torsion_atom_site_label_3
_geom_torsion_atom_site_label_4
_geom_torsion
C8 N2 C1 C2 166.0(3)
C10 N2 C1 C2 -73.0(4)
Mn1 N2 C1 C2 43.1(3)
C6 N1 C2 C3 3.8(6)
Mn1 N1 C2 C3 -175.7(3)
C6 N1 C2 C1 -173.7(3)
Mn1 N1 C2 C1 6.8(4)
N2 C1 C2 C3 147.8(4)
N2 C1 C2 N1 -34.6(4)
N1 C2 C3 C4 0.2(6)
C1 C2 C3 C4 177.5(4)
C2 C3 C4 C5 -1.8(6)
C3 C4 C5 C6 -0.6(6)
C2 N1 C6 C7 175.5(4)
Mn1 N1 C6 C7 -5.1(5)
C2 N1 C6 C5 -5.9(5)
Mn1 N1 C6 C5 173.5(3)
C4 C5 C6 C7 -177.0(4)
C4 C5 C6 N1 4.5(6)
N1 C6 C7 P1 4.1(5)
C5 C6 C7 P1 -174.4(3)
C12 P1 C7 C6 -128.7(3)
C16 P1 C7 C6 114.1(3)
Mn1 P1 C7 C6 -1.7(3)
C1 N2 C8 C9 61.8(5)
C10 N2 C8 C9 -56.6(5)
Mn1 N2 C8 C9 178.2(3)
C1 N2 C10 C11 -173.9(4)
C8 N2 C10 C11 -54.3(5)
Mn1 N2 C10 C11 73.7(4)
C7 P1 C12 C15 168.5(3)
C16 P1 C12 C15 -79.4(4)
Mn1 P1 C12 C15 54.1(3)
C7 P1 C12 C14 -68.7(3)
C16 P1 C12 C14 43.5(3)
Mn1 P1 C12 C14 176.9(2)
C7 P1 C12 C13 49.9(4)
C16 P1 C12 C13 162.0(3)
Mn1 P1 C12 C13 -64.5(3)
C7 P1 C16 C18 168.3(3)
C12 P1 C16 C18 53.7(4)
Mn1 P1 C16 C18 -83.9(3)
C7 P1 C16 C19 -73.9(3)
C12 P1 C16 C19 171.6(3)
Mn1 P1 C16 C19 33.9(3)
C7 P1 C16 C17 42.8(4)
C12 P1 C16 C17 -71.8(4)
Mn1 P1 C16 C17 150.6(3)
